data_4317496
loop_
_publ_author_name
'Dongwhan Lee'
'Pei-Lin Hung'
'Bernhard Spingler'
'Stephen J. Lippard'

_publ_section_title
;
 Sterically Hindered Carboxylate Ligands Support Water-Bridged Dimetallic
 Centers That Model Features of Metallohydrolase Active Sites
;
_journal_name_full 'Inorganic Chemistry'
_journal_page_first 521
_journal_page_last 531
_journal_paper_doi 10.1021/ic0107431
_journal_volume 41
_journal_year 2002
_chemical_formula_sum 'C96 H82 Cl4 N2 Ni2 O10'
_chemical_formula_weight 1682.86
_chemical_name_common '[Ni2(m-OH)2(m-O2CArTol)2(HO2CArTol)2(C5H5N)2]'
_chemical_name_systematic
;
   ?
;
_space_group_IT_number 14
_symmetry_cell_setting monoclinic
_symmetry_space_group_name_Hall '-P 2ybc'
_symmetry_space_group_name_H-M 'P 1 21/c 1'
_atom_sites_solution_hydrogens geom
_atom_sites_solution_primary direct
_atom_sites_solution_secondary difmap
_audit_creation_method SHELXL-97
_cell_angle_alpha 90.00
_cell_angle_beta 100.2130(10)
_cell_angle_gamma 90.00
_cell_formula_units_Z 2
_cell_length_a 11.5584(2)
_cell_length_b 16.0409(2)
_cell_length_c 23.4924(3)
_cell_measurement_temperature 188(2)
_cell_volume 4286.65(11)
_computing_cell_refinement 'Bruker SMART'
_computing_data_collection 'Bruker SMART'
_computing_data_reduction 'Bruker SHELXTL'
_computing_molecular_graphics 'Bruker SHELXTL'
_computing_publication_material 'Bruker SHELXTL'
_computing_structure_refinement 'SHELXL-97 (Sheldrick, 1997)'
_computing_structure_solution 'SHELXS-97 (Sheldrick, 1990)'
_diffrn_ambient_temperature 188(2)
_diffrn_measured_fraction_theta_full 0.945
_diffrn_measured_fraction_theta_max 0.945
_diffrn_measurement_device_type 'CCD area detector'
_diffrn_measurement_method 'phi and omega scans'
_diffrn_radiation_monochromator graphite
_diffrn_radiation_source 'fine-focus sealed tube'
_diffrn_radiation_type MoK\a
_diffrn_radiation_wavelength 0.71073
_diffrn_reflns_av_R_equivalents 0.0561
_diffrn_reflns_av_sigmaI/netI 0.0614
_diffrn_reflns_limit_h_max 15
_diffrn_reflns_limit_h_min -15
_diffrn_reflns_limit_k_max 20
_diffrn_reflns_limit_k_min -21
_diffrn_reflns_limit_l_max 31
_diffrn_reflns_limit_l_min -31
_diffrn_reflns_number 37509
_diffrn_reflns_theta_full 28.30
_diffrn_reflns_theta_max 28.30
_diffrn_reflns_theta_min 1.76
_exptl_absorpt_coefficient_mu 0.624
_exptl_absorpt_correction_T_max 1.000000
_exptl_absorpt_correction_T_min 0.881597
_exptl_absorpt_correction_type SADABS
_exptl_crystal_colour pale_green
_exptl_crystal_density_diffrn 1.304
_exptl_crystal_density_method 'not measured'
_exptl_crystal_description block
_exptl_crystal_F_000 1752
_exptl_crystal_size_max 0.1
_exptl_crystal_size_mid 0.1
_exptl_crystal_size_min 0.1
_refine_diff_density_max 0.593
_refine_diff_density_min -0.615
_refine_diff_density_rms 0.066
_refine_ls_extinction_method none
_refine_ls_goodness_of_fit_ref 1.025
_refine_ls_hydrogen_treatment mixed
_refine_ls_matrix_type full
_refine_ls_number_parameters 544
_refine_ls_number_reflns 10072
_refine_ls_number_restraints 42
_refine_ls_restrained_S_all 1.048
_refine_ls_R_factor_all 0.1072
_refine_ls_R_factor_gt 0.0606
_refine_ls_shift/su_max 0.025
_refine_ls_shift/su_mean 0.001
_refine_ls_structure_factor_coef Fsqd
_refine_ls_weighting_details 'calc w=1/[\s^2^(Fo^2^)+(0.0716P)^2^+3.2888P] where P=(Fo^2^+2Fc^2^)/3'
_refine_ls_weighting_scheme calc
_refine_ls_wR_factor_gt 0.1375
_refine_ls_wR_factor_ref 0.1578
_reflns_number_gt 6467
_reflns_number_total 10072
_reflns_threshold_expression >2sigma(I)
_cod_data_source_file ic0107431_7.cif
_cod_data_source_block 5
_cod_depositor_comments
;
The following automatic conversions were performed:

'_symmetry_cell_setting' value 'Monoclinic' changed to 'monoclinic'
according to the built-in table from CIF Core dictionary named
'cif_core.dic' version 2.4.1 from 2010-06-29.

Automatic conversion script
Id: cif_fix_values 1646 2011-03-28 12:23:43Z adriana 
;
_cod_database_code 4317496

loop_
_symmetry_equiv_pos_as_xyz
'x, y, z'
'-x, y+1/2, -z+1/2'
'-x, -y, -z'
'x, -y-1/2, z-1/2'

loop_
_atom_site_label
_atom_site_type_symbol
_atom_site_fract_x
_atom_site_fract_y
_atom_site_fract_z
_atom_site_U_iso_or_equiv
_atom_site_adp_type
_atom_site_occupancy
_atom_site_symmetry_multiplicity
_atom_site_calc_flag
_atom_site_refinement_flags
_atom_site_disorder_assembly
_atom_site_disorder_group
N1P N 0.7169(2) -0.01697(16) -0.02817(10) 0.0314(6) Uani 1 1 d . . .
Ni1 Ni 0.88477(3) -0.00344(2) 0.015846(15) 0.02514(11) Uani 1 1 d . . .
O1 O 1.05625(18) 0.01821(13) 0.06491(9) 0.0286(5) Uani 1 1 d . . .
O1B O 0.92015(18) -0.12621(12) 0.02882(9) 0.0308(5) Uani 1 1 d . . .
O1A O 0.96900(19) 0.08233(15) 0.14433(9) 0.0395(5) Uani 1 1 d . . .
O2A O 0.81821(17) 0.01817(13) 0.08826(9) 0.0332(5) Uani 1 1 d . . .
O2B O 1.10186(17) -0.12147(12) 0.00561(9) 0.0301(4) Uani 1 1 d . . .
C1P C 0.6734(3) -0.0914(2) -0.04636(17) 0.0514(10) Uani 1 1 d . . .
H1PA H 0.7226 -0.1390 -0.0391 0.062 Uiso 1 1 calc R . .
C1B C 0.6222(5) -0.2529(3) -0.1996(2) 0.0924(18) Uani 1 1 d . . .
H1B1 H 0.6082 -0.1929 -0.2052 0.139 Uiso 1 1 calc R . .
H1B2 H 0.5481 -0.2808 -0.1966 0.139 Uiso 1 1 calc R . .
H1B3 H 0.6533 -0.2756 -0.2325 0.139 Uiso 1 1 calc R . .
C1A C 0.7941(6) 0.4449(3) 0.0675(3) 0.115(2) Uani 1 1 d . . .
H1A1 H 0.8686 0.4712 0.0847 0.172 Uiso 1 1 calc R . .
H1A2 H 0.7289 0.4827 0.0707 0.172 Uiso 1 1 calc R . .
H1A3 H 0.7943 0.4327 0.0267 0.172 Uiso 1 1 calc R . .
C2P C 0.5599(3) -0.1016(3) -0.0752(2) 0.0679(13) Uani 1 1 d . . .
H2PA H 0.5319 -0.1554 -0.0878 0.082 Uiso 1 1 calc R . .
C2B C 0.7117(4) -0.2674(3) -0.1437(2) 0.0649(12) Uani 1 1 d . . .
C2A C 0.7793(5) 0.3649(3) 0.0991(3) 0.0798(15) Uani 1 1 d . . .
C3B C 0.8193(4) -0.2272(2) -0.13612(17) 0.0528(10) Uani 1 1 d . . .
H3BA H 0.8359 -0.1895 -0.1648 0.063 Uiso 1 1 calc R . .
C3P C 0.4879(3) -0.0338(3) -0.08578(17) 0.0589(11) Uani 1 1 d . . .
H3PA H 0.4094 -0.0396 -0.1058 0.071 Uiso 1 1 calc R . .
C3A C 0.7844(4) 0.3628(3) 0.1586(2) 0.0811(16) Uani 1 1 d . . .
H3AA H 0.7957 0.4136 0.1797 0.097 Uiso 1 1 calc R . .
C4B C 0.9027(3) -0.2413(2) -0.08705(16) 0.0456(9) Uani 1 1 d . . .
H4BA H 0.9766 -0.2140 -0.0832 0.055 Uiso 1 1 calc R . .
C4P C 0.5316(3) 0.0434(3) -0.06673(17) 0.0522(9) Uani 1 1 d . . .
H4PA H 0.4835 0.0916 -0.0730 0.063 Uiso 1 1 calc R . .
C4A C 0.7738(4) 0.2905(3) 0.1878(2) 0.0686(13) Uani 1 1 d . . .
H4AA H 0.7784 0.2920 0.2286 0.082 Uiso 1 1 calc R . .
C5B C 0.8815(3) -0.2942(2) -0.04360(17) 0.0488(9) Uani 1 1 d . . .
C5P C 0.6456(3) 0.0489(2) -0.03865(14) 0.0406(8) Uani 1 1 d . . .
H5PA H 0.6755 0.1022 -0.0260 0.049 Uiso 1 1 calc R . .
C5A C 0.7562(3) 0.2141(3) 0.15862(17) 0.0534(10) Uani 1 1 d . . .
C6A C 0.7508(3) 0.2160(3) 0.09887(17) 0.0536(10) Uani 1 1 d . . .
H6AA H 0.7381 0.1655 0.0776 0.064 Uiso 1 1 calc R . .
C6B C 0.7716(4) -0.3337(3) -0.0514(2) 0.0711(13) Uani 1 1 d . . .
H6BA H 0.7534 -0.3702 -0.0224 0.085 Uiso 1 1 calc R . .
C7A C 0.7633(4) 0.2889(3) 0.0700(2) 0.0644(12) Uani 1 1 d . . .
H7AA H 0.7611 0.2875 0.0294 0.077 Uiso 1 1 calc R . .
C7B C 0.6894(4) -0.3202(3) -0.1009(2) 0.0811(16) Uani 1 1 d . . .
H7BA H 0.6158 -0.3480 -0.1054 0.097 Uiso 1 1 calc R . .
C8A C 0.7425(3) 0.1375(3) 0.19182(16) 0.0507(10) Uani 1 1 d . . .
C8B C 0.9704(3) -0.3111(2) 0.00837(17) 0.0477(9) Uani 1 1 d . . .
C9A C 0.6754(3) 0.1418(3) 0.23646(19) 0.0673(14) Uani 1 1 d . . .
H9AA H 0.6392 0.1929 0.2437 0.081 Uiso 1 1 calc R . .
C9B C 0.9935(4) -0.3936(2) 0.0267(2) 0.0693(13) Uani 1 1 d . . .
H9BA H 0.9486 -0.4373 0.0062 0.083 Uiso 1 1 calc R . .
C10A C 0.6616(4) 0.0735(4) 0.2694(2) 0.0744(15) Uani 1 1 d . . .
H10A H 0.6165 0.0778 0.2994 0.089 Uiso 1 1 calc R . .
C10B C 1.0781(5) -0.4133(2) 0.0729(2) 0.0781(15) Uani 1 1 d . . .
H10B H 1.0930 -0.4700 0.0834 0.094 Uiso 1 1 calc R . .
C11B C 1.1420(4) -0.3511(2) 0.10433(19) 0.0649(12) Uani 1 1 d . . .
H11A H 1.2006 -0.3651 0.1366 0.078 Uiso 1 1 calc R . .
C11A C 0.7118(4) -0.0007(4) 0.25967(17) 0.0689(13) Uani 1 1 d . . .
H11B H 0.7028 -0.0472 0.2836 0.083 Uiso 1 1 calc R . .
C12B C 1.1212(3) -0.2676(2) 0.08917(15) 0.0441(8) Uani 1 1 d . . .
C12A C 0.7772(3) -0.0097(3) 0.21459(14) 0.0506(10) Uani 1 1 d . . .
C13B C 1.0366(3) -0.24811(19) 0.04046(15) 0.0375(7) Uani 1 1 d . . .
C13A C 0.7931(3) 0.0607(2) 0.18110(14) 0.0433(9) Uani 1 1 d . . .
C14B C 1.0173(3) -0.15750(18) 0.02292(13) 0.0302(6) Uani 1 1 d . . .
C14A C 0.8666(3) 0.0535(2) 0.13433(13) 0.0353(7) Uani 1 1 d . . .
C15B C 1.1849(3) -0.2011(2) 0.12689(15) 0.0429(8) Uani 1 1 d . . .
C15A C 0.8261(3) -0.0937(3) 0.20671(15) 0.0508(10) Uani 1 1 d . . .
C16B C 1.3064(3) -0.2023(3) 0.14220(17) 0.0539(10) Uani 1 1 d . . .
H16A H 1.3500 -0.2457 0.1284 0.065 Uiso 1 1 calc R . .
C16A C 0.8992(4) -0.1335(4) 0.25272(18) 0.0689(13) Uani 1 1 d . . .
H16B H 0.9257 -0.1030 0.2873 0.083 Uiso 1 1 calc R . .
C17B C 1.3650(4) -0.1405(3) 0.17755(17) 0.0617(12) Uani 1 1 d . . .
H17A H 1.4483 -0.1423 0.1874 0.074 Uiso 1 1 calc R . .
C17A C 0.9338(4) -0.2150(4) 0.2495(2) 0.0750(15) Uani 1 1 d . . .
H17B H 0.9835 -0.2397 0.2817 0.090 Uiso 1 1 calc R . .
C18B C 1.3042(4) -0.0765(3) 0.19869(16) 0.0543(10) Uani 1 1 d . . .
C18A C 0.8973(4) -0.2611(3) 0.2003(2) 0.0717(13) Uani 1 1 d . . .
C19B C 1.1833(3) -0.0773(2) 0.18478(14) 0.0469(9) Uani 1 1 d . . .
H19A H 1.1396 -0.0348 0.1996 0.056 Uiso 1 1 calc R . .
C19A C 0.8292(4) -0.2228(3) 0.1538(2) 0.0636(11) Uani 1 1 d . . .
H19B H 0.8064 -0.2532 0.1189 0.076 Uiso 1 1 calc R . .
C20B C 1.1241(3) -0.1386(2) 0.14963(14) 0.0403(8) Uani 1 1 d . . .
H20A H 1.0406 -0.1378 0.1410 0.048 Uiso 1 1 calc R . .
C20A C 0.7929(3) -0.1404(3) 0.15662(17) 0.0546(10) Uani 1 1 d . . .
H20B H 0.7448 -0.1158 0.1240 0.066 Uiso 1 1 calc R . .
C21B C 1.3697(5) -0.0084(3) 0.2357(2) 0.0869(17) Uani 1 1 d . . .
H21A H 1.3132 0.0316 0.2465 0.130 Uiso 1 1 calc R . .
H21B H 1.4226 0.0203 0.2139 0.130 Uiso 1 1 calc R . .
H21C H 1.4156 -0.0330 0.2708 0.130 Uiso 1 1 calc R . .
C21A C 0.9332(6) -0.3524(4) 0.1987(3) 0.107(2) Uani 1 1 d . . .
H21D H 0.8982 -0.3841 0.2270 0.160 Uiso 1 1 calc R . .
H21E H 1.0191 -0.3568 0.2080 0.160 Uiso 1 1 calc R . .
H21F H 0.9055 -0.3751 0.1599 0.160 Uiso 1 1 calc R . .
C1S C 0.4730(9) -0.3800(6) 0.0411(5) 0.2125(18) Uani 1 1 d DU . .
Cl1B Cl 0.4333(6) -0.4773(5) 0.0745(3) 0.2043(19) Uani 0.50 1 d PDU A 1
Cl2B Cl 0.5707(5) -0.3388(5) 0.1023(3) 0.2111(19) Uani 0.50 1 d PDU A 1
Cl1A Cl 0.4962(7) -0.4539(6) 0.0938(4) 0.219(2) Uani 0.50 1 d PDU A 2
Cl2A Cl 0.5398(5) -0.2858(5) 0.0466(3) 0.2020(18) Uani 0.50 1 d PDU A 2
H1 H 1.082(3) -0.020(2) 0.0845(16) 0.041(11) Uiso 1 1 d . . .
H2 H 1.014(4) 0.051(3) 0.098(2) 0.086(15) Uiso 1 1 d . . .

loop_
_atom_site_aniso_label
_atom_site_aniso_U_11
_atom_site_aniso_U_22
_atom_site_aniso_U_33
_atom_site_aniso_U_23
_atom_site_aniso_U_13
_atom_site_aniso_U_12
N1P 0.0257(13) 0.0397(15) 0.0280(12) -0.0065(10) 0.0025(10) -0.0037(10)
Ni1 0.02167(18) 0.02662(18) 0.02586(18) -0.00298(16) 0.00077(12) -0.00037(16)
O1 0.0266(11) 0.0291(11) 0.0288(11) 0.0006(9) 0.0008(9) 0.0014(8)
O1B 0.0295(11) 0.0284(10) 0.0331(11) 0.0010(9) 0.0018(9) -0.0009(9)
O1A 0.0281(12) 0.0540(14) 0.0359(12) -0.0155(10) 0.0040(9) -0.0059(10)
O2A 0.0261(11) 0.0433(13) 0.0290(10) -0.0071(9) 0.0014(8) -0.0026(9)
O2B 0.0279(11) 0.0270(10) 0.0336(11) -0.0024(8) 0.0006(9) 0.0020(9)
C1P 0.0316(18) 0.050(2) 0.070(3) -0.0252(19) 0.0020(17) -0.0031(16)
C1B 0.079(4) 0.082(4) 0.096(4) -0.022(3) -0.042(3) 0.009(3)
C1A 0.152(6) 0.055(3) 0.138(6) -0.011(3) 0.028(5) 0.008(3)
C2P 0.038(2) 0.074(3) 0.085(3) -0.034(2) -0.008(2) -0.013(2)
C2B 0.058(3) 0.052(2) 0.074(3) -0.023(2) -0.019(2) 0.004(2)
C2A 0.075(3) 0.052(3) 0.109(4) -0.018(3) 0.010(3) 0.014(2)
C3B 0.059(2) 0.046(2) 0.048(2) -0.0156(17) -0.0083(18) 0.0095(18)
C3P 0.031(2) 0.089(3) 0.052(2) -0.006(2) -0.0065(17) -0.006(2)
C3A 0.078(3) 0.072(3) 0.089(4) -0.046(3) 0.003(3) 0.009(3)
C4B 0.047(2) 0.0355(18) 0.051(2) -0.0148(16) -0.0006(17) 0.0026(15)
C4P 0.0321(19) 0.066(3) 0.056(2) 0.010(2) 0.0009(17) 0.0050(18)
C4A 0.062(3) 0.069(3) 0.071(3) -0.037(2) 0.000(2) 0.009(2)
C5B 0.054(2) 0.0273(16) 0.060(2) -0.0121(16) -0.0032(18) -0.0031(15)
C5P 0.0318(17) 0.047(2) 0.0410(18) 0.0055(15) 0.0016(14) 0.0013(15)
C5A 0.0329(19) 0.070(3) 0.054(2) -0.034(2) -0.0019(16) 0.0104(18)
C6A 0.045(2) 0.055(2) 0.058(2) -0.0225(19) 0.0020(18) 0.0091(18)
C6B 0.073(3) 0.047(2) 0.086(3) 0.003(2) -0.004(3) -0.021(2)
C7A 0.061(3) 0.058(3) 0.072(3) -0.015(2) 0.006(2) 0.016(2)
C7B 0.066(3) 0.059(3) 0.105(4) -0.009(3) -0.020(3) -0.023(2)
C8A 0.0279(18) 0.078(3) 0.044(2) -0.030(2) 0.0003(15) -0.0054(18)
C8B 0.055(2) 0.0283(17) 0.056(2) -0.0008(15) -0.0008(18) 0.0003(15)
C9A 0.031(2) 0.110(4) 0.060(3) -0.045(3) 0.0056(18) -0.007(2)
C9B 0.096(4) 0.0252(18) 0.076(3) -0.0022(18) -0.013(3) -0.004(2)
C10A 0.043(2) 0.131(5) 0.054(3) -0.040(3) 0.020(2) -0.028(3)
C10B 0.109(4) 0.0286(19) 0.085(3) 0.010(2) -0.015(3) 0.006(2)
C11B 0.079(3) 0.043(2) 0.065(3) 0.0152(19) -0.009(2) 0.014(2)
C11A 0.046(2) 0.120(4) 0.044(2) -0.021(3) 0.0141(17) -0.031(3)
C12B 0.050(2) 0.0340(17) 0.046(2) 0.0078(15) 0.0020(16) 0.0066(15)
C12A 0.0320(17) 0.088(3) 0.0310(16) -0.0101(19) 0.0029(13) -0.0176(19)
C13B 0.0411(19) 0.0259(15) 0.0440(18) 0.0019(13) 0.0036(15) 0.0026(13)
C13A 0.0262(16) 0.071(2) 0.0306(17) -0.0194(16) -0.0010(13) -0.0042(16)
C14B 0.0345(17) 0.0262(14) 0.0269(14) -0.0014(12) -0.0032(12) -0.0013(13)
C14A 0.0261(16) 0.0452(18) 0.0329(16) -0.0071(14) 0.0008(13) 0.0028(14)
C15B 0.044(2) 0.0436(19) 0.0373(18) 0.0164(15) -0.0024(15) 0.0000(16)
C15A 0.038(2) 0.079(3) 0.0358(19) 0.0050(18) 0.0088(15) -0.0155(19)
C16B 0.047(2) 0.063(2) 0.048(2) 0.0190(19) -0.0024(17) 0.0046(19)
C16A 0.047(2) 0.115(4) 0.044(2) 0.014(2) 0.0057(18) -0.018(3)
C17B 0.038(2) 0.092(3) 0.049(2) 0.025(2) -0.0080(18) -0.012(2)
C17A 0.051(3) 0.106(4) 0.068(3) 0.040(3) 0.011(2) -0.001(3)
C18B 0.055(2) 0.066(3) 0.0368(19) 0.0142(18) -0.0056(17) -0.024(2)
C18A 0.061(3) 0.081(3) 0.075(3) 0.031(3) 0.019(2) -0.008(2)
C19B 0.054(2) 0.049(2) 0.0336(18) 0.0085(15) -0.0028(16) -0.0116(17)
C19A 0.064(3) 0.063(3) 0.064(3) 0.008(2) 0.011(2) -0.014(2)
C20B 0.0398(19) 0.0425(19) 0.0345(17) 0.0099(14) -0.0043(14) -0.0066(15)
C20A 0.048(2) 0.069(3) 0.045(2) 0.0079(19) 0.0036(17) -0.014(2)
C21B 0.081(3) 0.106(4) 0.064(3) 0.003(3) -0.013(2) -0.050(3)
C21A 0.105(5) 0.087(4) 0.133(5) 0.055(4) 0.037(4) 0.010(3)
C1S 0.161(4) 0.257(4) 0.219(4) -0.042(3) 0.032(3) -0.029(3)
Cl1B 0.159(4) 0.255(5) 0.202(4) -0.035(4) 0.040(4) -0.039(3)
Cl2B 0.141(3) 0.253(5) 0.236(5) -0.063(4) 0.024(4) -0.028(3)
Cl1A 0.177(4) 0.274(5) 0.211(5) -0.023(4) 0.046(4) -0.024(4)
Cl2A 0.143(3) 0.247(5) 0.221(4) -0.052(4) 0.046(3) -0.027(3)

loop_
_atom_type_symbol
_atom_type_description
_atom_type_scat_dispersion_real
_atom_type_scat_dispersion_imag
_atom_type_scat_source
C C 0.0033 0.0016 'International Tables Vol C Tables 4.2.6.8 and 6.1.1.4'
H H 0.0000 0.0000 'International Tables Vol C Tables 4.2.6.8 and 6.1.1.4'
N N 0.0061 0.0033 'International Tables Vol C Tables 4.2.6.8 and 6.1.1.4'
O O 0.0106 0.0060 'International Tables Vol C Tables 4.2.6.8 and 6.1.1.4'
Ni Ni 0.3393 1.1124 'International Tables Vol C Tables 4.2.6.8 and 6.1.1.4'
Cl Cl 0.1484 0.1585 'International Tables Vol C Tables 4.2.6.8 and 6.1.1.4'

loop_
_geom_angle_atom_site_label_1
_geom_angle_atom_site_label_2
_geom_angle_atom_site_label_3
_geom_angle
_geom_angle_site_symmetry_1
_geom_angle_site_symmetry_3
_geom_angle_publ_flag
C5P N1P C1P 117.6(3) . . ?
C5P N1P Ni1 120.6(2) . . ?
C1P N1P Ni1 121.8(2) . . ?
O2A Ni1 O1B 97.89(8) . . ?
O2A Ni1 N1P 88.57(9) . . ?
O1B Ni1 N1P 96.97(9) . . ?
O2A Ni1 O2B 95.44(8) . 3_755 ?
O1B Ni1 O2B 162.37(8) . 3_755 ?
N1P Ni1 O2B 94.85(9) . 3_755 ?
O2A Ni1 O1 88.46(8) . . ?
O1B Ni1 O1 86.19(8) . . ?
N1P Ni1 O1 175.94(9) . . ?
O2B Ni1 O1 82.67(8) 3_755 . ?
O2A Ni1 O1 174.69(9) . 3_755 ?
O1B Ni1 O1 86.45(8) . 3_755 ?
N1P Ni1 O1 87.87(9) . 3_755 ?
O2B Ni1 O1 80.95(8) 3_755 3_755 ?
O1 Ni1 O1 94.89(7) . 3_755 ?
Ni1 O1 Ni1 85.11(7) . 3_755 ?
Ni1 O1 O1A 90.64(9) . . ?
Ni1 O1 O1A 160.63(12) 3_755 . ?
C14B O1B Ni1 122.10(19) . . ?
C14A O1A O1 101.59(19) . . ?
C14A O2A Ni1 128.6(2) . . ?
C14B O2B Ni1 127.91(19) . 3_755 ?
N1P C1P C2P 122.4(4) . . ?
C3P C2P C1P 119.5(4) . . ?
C7B C2B C3B 118.4(4) . . ?
C7B C2B C1B 122.2(4) . . ?
C3B C2B C1B 119.4(5) . . ?
C3A C2A C7A 116.8(5) . . ?
C3A C2A C1A 121.8(5) . . ?
C7A C2A C1A 121.3(5) . . ?
C2B C3B C4B 120.5(4) . . ?
C2P C3P C4P 118.6(3) . . ?
C4A C3A C2A 122.4(4) . . ?
C5B C4B C3B 121.8(4) . . ?
C5P C4P C3P 118.7(4) . . ?
C3A C4A C5A 121.0(5) . . ?
C4B C5B C6B 117.1(4) . . ?
C4B C5B C8B 122.4(3) . . ?
C6B C5B C8B 120.5(4) . . ?
N1P C5P C4P 123.2(3) . . ?
C6A C5A C4A 116.7(4) . . ?
C6A C5A C8A 124.0(3) . . ?
C4A C5A C8A 119.2(4) . . ?
C7A C6A C5A 121.8(4) . . ?
C7B C6B C5B 120.8(4) . . ?
C6A C7A C2A 121.2(5) . . ?
C2B C7B C6B 121.5(4) . . ?
C13A C8A C9A 118.4(4) . . ?
C13A C8A C5A 123.2(3) . . ?
C9A C8A C5A 118.4(4) . . ?
C13B C8B C9B 117.3(3) . . ?
C13B C8B C5B 123.1(3) . . ?
C9B C8B C5B 119.6(3) . . ?
C10A C9A C8A 121.1(5) . . ?
C10B C9B C8B 122.2(4) . . ?
C11A C10A C9A 120.5(4) . . ?
C9B C10B C11B 120.0(4) . . ?
C10B C11B C12B 120.5(4) . . ?
C10A C11A C12A 121.1(5) . . ?
C11B C12B C13B 119.1(3) . . ?
C11B C12B C15B 119.3(3) . . ?
C13B C12B C15B 121.6(3) . . ?
C13A C12A C11A 118.5(4) . . ?
C13A C12A C15A 124.6(3) . . ?
C11A C12A C15A 116.9(4) . . ?
C12B C13B C8B 120.9(3) . . ?
C12B C13B C14B 118.9(3) . . ?
C8B C13B C14B 120.3(3) . . ?
C8A C13A C12A 120.3(3) . . ?
C8A C13A C14A 120.3(3) . . ?
C12A C13A C14A 119.4(3) . . ?
O1B C14B O2B 127.5(3) . . ?
O1B C14B C13B 116.3(3) . . ?
O2B C14B C13B 116.2(3) . . ?
O1A C14A O2A 125.9(3) . . ?
O1A C14A C13A 118.0(3) . . ?
O2A C14A C13A 116.0(3) . . ?
C20B C15B C16B 118.0(3) . . ?
C20B C15B C12B 121.0(3) . . ?
C16B C15B C12B 120.9(4) . . ?
C20A C15A C16A 116.5(4) . . ?
C20A C15A C12A 122.7(3) . . ?
C16A C15A C12A 120.5(4) . . ?
C15B C16B C17B 120.6(4) . . ?
C17A C16A C15A 122.2(5) . . ?
C18B C17B C16B 121.2(4) . . ?
C16A C17A C18A 120.6(4) . . ?
C19B C18B C17B 117.7(4) . . ?
C19B C18B C21B 121.7(4) . . ?
C17B C18B C21B 120.5(4) . . ?
C19A C18A C17A 118.4(5) . . ?
C19A C18A C21A 122.0(5) . . ?
C17A C18A C21A 119.6(5) . . ?
C18B C19B C20B 121.4(4) . . ?
C18A C19A C20A 121.5(5) . . ?
C15B C20B C19B 120.9(3) . . ?
C15A C20A C19A 120.8(4) . . ?

loop_
_geom_bond_atom_site_label_1
_geom_bond_atom_site_label_2
_geom_bond_distance
_geom_bond_site_symmetry_2
_geom_bond_publ_flag
N1P C5P 1.336(4) . ?
N1P C1P 1.336(4) . ?
N1P Ni1 2.042(2) . ?
Ni1 O2A 2.018(2) . ?
Ni1 O1B 2.023(2) . ?
Ni1 O2B 2.079(2) 3_755 ?
Ni1 O1 2.137(2) . ?
Ni1 O1 2.140(2) 3_755 ?
O1 Ni1 2.140(2) 3_755 ?
O1B C14B 1.260(4) . ?
O1A C14A 1.254(4) . ?
O2A C14A 1.261(3) . ?
O2B C14B 1.263(4) . ?
O2B Ni1 2.079(2) 3_755 ?
C1P C2P 1.375(5) . ?
C1B C2B 1.539(6) . ?
C1A C2A 1.507(8) . ?
C2P C3P 1.365(6) . ?
C2B C7B 1.373(7) . ?
C2B C3B 1.384(6) . ?
C2A C3A 1.389(7) . ?
C2A C7A 1.395(6) . ?
C3B C4B 1.384(5) . ?
C3P C4P 1.381(6) . ?
C3A C4A 1.364(7) . ?
C4B C5B 1.382(5) . ?
C4P C5P 1.367(5) . ?
C4A C5A 1.402(5) . ?
C5B C6B 1.403(6) . ?
C5B C8B 1.475(5) . ?
C5A C6A 1.395(6) . ?
C5A C8A 1.478(6) . ?
C6A C7A 1.371(6) . ?
C6B C7B 1.381(6) . ?
C8A C13A 1.405(5) . ?
C8A C9A 1.413(6) . ?
C8B C13B 1.403(5) . ?
C8B C9B 1.403(5) . ?
C9A C10A 1.368(7) . ?
C9B C10B 1.364(6) . ?
C10A C11A 1.361(7) . ?
C10B C11B 1.376(6) . ?
C11B C12B 1.396(5) . ?
C11A C12A 1.414(5) . ?
C12B C13B 1.402(5) . ?
C12B C15B 1.494(5) . ?
C12A C13A 1.407(5) . ?
C12A C15A 1.486(6) . ?
C13B C14B 1.516(4) . ?
C13A C14A 1.508(5) . ?
C15B C20B 1.385(5) . ?
C15B C16B 1.387(5) . ?
C15A C20A 1.390(5) . ?
C15A C16A 1.402(6) . ?
C16B C17B 1.389(6) . ?
C16A C17A 1.374(7) . ?
C17B C18B 1.386(6) . ?
C17A C18A 1.375(7) . ?
C18B C19B 1.378(5) . ?
C18B C21B 1.513(6) . ?
C18A C19A 1.374(6) . ?
C18A C21A 1.525(7) . ?
C19B C20B 1.385(5) . ?
C19A C20A 1.392(6) . ?
